data_4515705
loop_
_publ_author_name
'Hirano, Masafumi'
'Sano, Kosuke'
'Kanazawa, Yuki'
'Komine, Nobuyuki'
'Maeno, Zen'
'Mitsudome, Takato'
'Takaya, Hikaru'

_publ_section_title
;
 Mechanistic Insights on Pd/Cu-Catalyzed Dehydrogenative Coupling of
 Dimethyl Phthalate
;
_journal_issue 7
_journal_name_full 'ACS Catalysis'
_journal_page_first 5827
_journal_paper_doi 10.1021/acscatal.8b01095
_journal_volume 8
_journal_year 2018
_chemical_formula_moiety 'C20 H18 O8'
_chemical_formula_sum 'C20 H18 O8'
_chemical_formula_weight 386.36
_space_group_IT_number 15
_space_group_name_Hall '-C 2yc'
_space_group_name_H-M_alt 'C 1 2/c 1'
_symmetry_cell_setting monoclinic
_symmetry_Int_Tables_number 15
_symmetry_space_group_name_Hall '-C 2yc'
_symmetry_space_group_name_H-M 'C 1 2/c 1'
_atom_sites_solution_hydrogens geom
_atom_sites_solution_primary direct
_atom_sites_solution_secondary difmap
_cell_angle_alpha 90.0000
_cell_angle_beta 91.240(8)
_cell_angle_gamma 90.0000
_cell_formula_units_Z 4
_cell_length_a 18.828(11)
_cell_length_b 8.059(5)
_cell_length_c 12.153(8)
_cell_measurement_reflns_used 2084
_cell_measurement_temperature 200
_cell_measurement_theta_max 27.41
_cell_measurement_theta_min 3.21
_cell_volume 1844(2)
_computing_cell_refinement CrystalClear
_computing_data_collection 'CrystalClear (Rigaku Inc., 2007)'
_computing_data_reduction CrystalClear
_computing_molecular_graphics 'CrystalStructure 4.0'
_computing_publication_material 'CrystalStructure 4.0 (Rigaku, 2010)'
_computing_structure_refinement 'SHELXL97 (Sheldrick, 2008)'
_computing_structure_solution 'SIR92 (Altomare, et al., 1994)'
_diffrn_ambient_temperature 200
_diffrn_detector_area_resol_mean 7.314
_diffrn_measured_fraction_theta_full 0.996
_diffrn_measured_fraction_theta_max 0.996
_diffrn_measurement_device_type 'Rigaku Mercury70'
_diffrn_measurement_method \w
_diffrn_radiation_type 'Mo K\a'
_diffrn_radiation_wavelength 0.71075
_diffrn_reflns_av_R_equivalents 0.0280
_diffrn_reflns_limit_h_max 24
_diffrn_reflns_limit_h_min -24
_diffrn_reflns_limit_k_max 10
_diffrn_reflns_limit_k_min -6
_diffrn_reflns_limit_l_max 15
_diffrn_reflns_limit_l_min -15
_diffrn_reflns_number 7121
_diffrn_reflns_theta_full 27.45
_diffrn_reflns_theta_max 27.46
_diffrn_standards_number 0
_exptl_absorpt_coefficient_mu 0.109
_exptl_absorpt_correction_T_max 0.994
_exptl_absorpt_correction_T_min 0.976
_exptl_absorpt_correction_type numerical
_exptl_absorpt_process_details 'NUMABS (Rigaku, 1999)'
_exptl_crystal_colour colorless
_exptl_crystal_density_diffrn 1.392
_exptl_crystal_density_method 'not measured'
_exptl_crystal_description prism
_exptl_crystal_F_000 808.00
_exptl_crystal_size_max 0.418
_exptl_crystal_size_mid 0.160
_exptl_crystal_size_min 0.058
_refine_diff_density_max 0.160
_refine_diff_density_min -0.190
_refine_ls_extinction_method none
_refine_ls_goodness_of_fit_ref 1.031
_refine_ls_hydrogen_treatment constr
_refine_ls_number_parameters 127
_refine_ls_number_reflns 2101
_refine_ls_number_restraints 0
_refine_ls_R_factor_gt 0.0472
_refine_ls_shift/su_max 0.000
_refine_ls_structure_factor_coef Fsqd
_refine_ls_weighting_details 'w = 1/[\s^2^(Fo^2^)+(0.0779P)^2^+0.0000P] where P=(Fo^2^+2Fc^2^)/3'
_refine_ls_weighting_scheme calc
_refine_ls_wR_factor_ref 0.1394
_reflns_number_gt 1421
_reflns_number_total 2101
_reflns_threshold_expression F^2^>2.0\s(F^2^)
_cod_data_source_file cs8b01095_si_002.cif
_cod_data_source_block Compound_4
_cod_original_cell_volume 1843.5(19)
_cod_database_code 4515705

loop_
_symmetry_equiv_pos_site_id
_symmetry_equiv_pos_as_xyz
1 +X,+Y,+Z
2 -X,+Y,1/2-Z
3 -X,-Y,-Z
4 +X,-Y,1/2+Z
5 1/2+X,1/2+Y,+Z
6 1/2-X,1/2+Y,1/2-Z
7 1/2-X,1/2-Y,-Z
8 1/2+X,1/2-Y,1/2+Z

loop_
_atom_site_label
_atom_site_type_symbol
_atom_site_fract_x
_atom_site_fract_y
_atom_site_fract_z
_atom_site_U_iso_or_equiv
_atom_site_adp_type
_atom_site_occupancy
_atom_site_symmetry_multiplicity
_atom_site_calc_flag
_atom_site_refinement_flags
O1 O 0.91506(8) 0.49506(14) 0.15513(12) 0.0617(5) Uani 1.0 8 d .
O2 O 0.90022(7) 0.37969(14) 0.32010(10) 0.0517(4) Uani 1.0 8 d .
O3 O 0.77031(7) 0.19345(18) 0.27930(14) 0.0734(5) Uani 1.0 8 d .
O4 O 0.82111(7) -0.01332(14) 0.37492(11) 0.0550(4) Uani 1.0 8 d .
C1 C 0.97412(8) 0.01330(18) 0.04471(14) 0.0397(4) Uani 1.0 8 d .
C2 C 0.96212(8) 0.17168(18) 0.08681(14) 0.0391(4) Uani 1.0 8 d .
C3 C 0.91425(8) 0.20052(17) 0.16983(14) 0.0385(4) Uani 1.0 8 d .
C4 C 0.87565(8) 0.0682(2) 0.21314(14) 0.0422(4) Uani 1.0 8 d .
C5 C 0.88762(10) -0.0896(2) 0.17203(17) 0.0530(5) Uani 1.0 8 d .
C6 C 0.93593(10) -0.11626(19) 0.09018(17) 0.0527(5) Uani 1.0 8 d .
C7 C 0.90920(9) 0.37388(19) 0.21201(14) 0.0419(4) Uani 1.0 8 d .
C8 C 0.89295(12) 0.5438(3) 0.36734(16) 0.0594(6) Uani 1.0 8 d .
C9 C 0.81707(9) 0.0936(2) 0.29211(15) 0.0479(5) Uani 1.0 8 d .
C10 C 0.76389(12) -0.0101(3) 0.45184(19) 0.0727(7) Uani 1.0 8 d .
H2 H 0.9876 0.2628 0.0576 0.0470 Uiso 1.0 8 calc R
H5 H 0.8621 -0.1810 0.2008 0.0636 Uiso 1.0 8 calc R
H6 H 0.9433 -0.2260 0.0642 0.0632 Uiso 1.0 8 calc R
H8A H 0.9317 0.6148 0.3425 0.0713 Uiso 1.0 8 calc R
H8B H 0.8950 0.5359 0.4478 0.0713 Uiso 1.0 8 calc R
H8C H 0.8473 0.5918 0.3437 0.0713 Uiso 1.0 8 calc R
H10A H 0.7660 0.0934 0.4941 0.0873 Uiso 1.0 8 calc R
H10B H 0.7685 -0.1048 0.5021 0.0873 Uiso 1.0 8 calc R
H10C H 0.7183 -0.0168 0.4115 0.0873 Uiso 1.0 8 calc R

loop_
_atom_site_aniso_label
_atom_site_aniso_U_11
_atom_site_aniso_U_22
_atom_site_aniso_U_33
_atom_site_aniso_U_12
_atom_site_aniso_U_13
_atom_site_aniso_U_23
O1 0.0988(11) 0.0347(7) 0.0523(9) -0.0044(6) 0.0153(8) 0.0017(5)
O2 0.0674(8) 0.0465(7) 0.0411(8) 0.0049(6) 0.0016(6) 0.0000(6)
O3 0.0554(9) 0.0737(10) 0.0918(13) 0.0181(7) 0.0179(8) 0.0210(8)
O4 0.0580(8) 0.0561(8) 0.0512(9) -0.0037(6) 0.0072(6) 0.0081(6)
C1 0.0385(8) 0.0325(8) 0.0481(11) -0.0017(6) -0.0020(7) 0.0049(7)
C2 0.0415(9) 0.0321(8) 0.0436(10) -0.0059(6) -0.0043(7) 0.0035(7)
C3 0.0395(8) 0.0335(8) 0.0423(10) -0.0018(6) -0.0055(7) 0.0031(7)
C4 0.0388(9) 0.0397(8) 0.0479(11) -0.0010(7) -0.0014(8) 0.0062(7)
C5 0.0546(11) 0.0345(9) 0.0703(14) -0.0064(8) 0.0124(10) 0.0082(8)
C6 0.0562(11) 0.0288(8) 0.0736(14) -0.0039(7) 0.0148(10) 0.0023(8)
C7 0.0441(9) 0.0382(8) 0.0433(11) -0.0028(7) 0.0013(7) 0.0011(7)
C8 0.0785(14) 0.0524(11) 0.0476(12) 0.0024(9) 0.0074(10) -0.0098(9)
C9 0.0438(10) 0.0435(9) 0.0564(13) -0.0045(8) 0.0026(9) 0.0025(8)
C10 0.0715(15) 0.0871(16) 0.0603(15) -0.0130(12) 0.0189(12) 0.0032(11)

loop_
_atom_type_symbol
_atom_type_description
_atom_type_scat_dispersion_real
_atom_type_scat_dispersion_imag
_atom_type_scat_source
C C 0.0033 0.0016
;
International Tables for Crystallography
(1992, Vol. C, Tables 4.2.6.8 and 6.1.1.4)
;
H H 0.0000 0.0000
;
International Tables for Crystallography
(1992, Vol. C, Table 6.1.1.4)
;
O O 0.0106 0.0060
;
International Tables for Crystallography
(1992, Vol. C, Tables 4.2.6.8 and 6.1.1.4)
;

loop_
_geom_angle_atom_site_label_1
_geom_angle_atom_site_label_2
_geom_angle_atom_site_label_3
_geom_angle
_geom_angle_publ_flag
_geom_angle_site_symmetry_1
C7 O2 C8 116.02(13) yes .
C9 O4 C10 116.69(15) yes .
C1 C1 C2 120.82(14) yes 3_755
C1 C1 C6 122.28(15) yes 3_755
C2 C1 C6 116.90(16) yes .
C1 C2 C3 122.20(14) yes .
C2 C3 C4 119.78(14) yes .
C2 C3 C7 117.01(14) yes .
C4 C3 C7 123.16(15) yes .
C3 C4 C5 118.27(16) yes .
C3 C4 C9 122.28(15) yes .
C5 C4 C9 119.09(15) yes .
C4 C5 C6 121.17(16) yes .
C1 C6 C5 121.67(16) yes .
O1 C7 O2 123.68(16) yes .
O1 C7 C3 123.75(17) yes .
O2 C7 C3 112.52(14) yes .
O3 C9 O4 124.33(18) yes .
O3 C9 C4 124.00(17) yes .
O4 C9 C4 111.58(15) yes .
C1 C2 H2 118.899 no .
C3 C2 H2 118.896 no .
C4 C5 H5 119.416 no .
C6 C5 H5 119.414 no .
C1 C6 H6 119.158 no .
C5 C6 H6 119.172 no .
O2 C8 H8A 109.471 no .
O2 C8 H8B 109.472 no .
O2 C8 H8C 109.478 no .
H8A C8 H8B 109.468 no .
H8A C8 H8C 109.472 no .
H8B C8 H8C 109.465 no .
O4 C10 H10A 109.474 no .
O4 C10 H10B 109.477 no .
O4 C10 H10C 109.468 no .
H10A C10 H10B 109.472 no .
H10A C10 H10C 109.468 no .
H10B C10 H10C 109.468 no .

loop_
_geom_bond_atom_site_label_1
_geom_bond_atom_site_label_2
_geom_bond_distance
_geom_bond_publ_flag
_geom_bond_site_symmetry_2
O1 C7 1.203(2) yes .
O2 C7 1.329(3) yes .
O2 C8 1.450(3) yes .
O3 C9 1.200(3) yes .
O4 C9 1.326(3) yes .
O4 C10 1.442(3) yes .
C1 C1 1.491(3) yes 3_755
C1 C2 1.395(3) yes .
C1 C6 1.389(3) yes .
C2 C3 1.387(3) yes .
C3 C4 1.400(3) yes .
C3 C7 1.492(3) yes .
C4 C5 1.386(3) yes .
C4 C9 1.492(3) yes .
C5 C6 1.379(3) yes .
C2 H2 0.950 no .
C5 H5 0.950 no .
C6 H6 0.950 no .
C8 H8A 0.980 no .
C8 H8B 0.980 no .
C8 H8C 0.980 no .
C10 H10A 0.980 no .
C10 H10B 0.980 no .
C10 H10C 0.980 no .

loop_
_geom_contact_atom_site_label_1
_geom_contact_atom_site_label_2
_geom_contact_distance
_geom_contact_publ_flag
_geom_contact_site_symmetry_2
O1 C2 2.881(3) no .
O1 C4 3.593(3) no .
O1 C8 2.650(3) no .
O2 O3 2.903(3) no .
O2 O4 3.569(3) no .
O2 C2 3.514(3) no .
O2 C4 2.860(3) no .
O2 C9 2.803(3) no .
O3 C3 3.045(3) no .
O3 C5 3.451(3) no .
O3 C7 3.117(3) no .
O3 C10 2.667(3) no .
O4 C3 3.528(3) no .
O4 C5 2.856(3) no .
C1 C4 2.826(3) no .
C2 C5 2.745(3) no .
C2 C6 2.948(3) no 3_755
C3 C6 2.764(3) no .
C7 C9 3.022(3) no .
O1 C5 3.394(3) no 1_565
O1 C6 3.256(3) no 1_565
O1 C8 3.527(4) no 4_564
O1 C10 3.585(4) no 6_655
O2 C2 3.268(3) no 2_755
O3 O4 3.453(3) no 6_655
O3 C5 3.511(3) no 6_655
O4 O3 3.453(3) no 6_645
O4 C1 3.507(3) no 4_555
O4 C6 3.516(3) no 4_555
C1 O4 3.507(3) no 4_554
C2 O2 3.268(3) no 2_755
C5 O1 3.394(3) no 1_545
C5 O3 3.511(3) no 6_645
C6 O1 3.256(3) no 1_545
C6 O4 3.516(3) no 4_554
C7 C7 3.522(3) no 2_755
C8 O1 3.527(4) no 4_565
C10 O1 3.585(4) no 6_645
O1 H2 2.6158 no .
O1 H8A 2.4863 no .
O1 H8C 2.7592 no .
O3 H10A 2.7355 no .
O3 H10C 2.5453 no .
O4 H5 2.6405 no .
C1 H2 2.6565 no 3_755
C1 H5 3.2666 no .
C1 H6 2.6830 no 3_755
C2 H6 3.2355 no .
C2 H6 2.6219 no 3_755
C3 H5 3.2521 no .
C4 H2 3.2630 no .
C4 H6 3.2582 no .
C6 H2 3.2330 no .
C6 H2 2.6090 no 3_755
C7 H2 2.5728 no .
C7 H8A 2.5366 no .
C7 H8B 3.1657 no .
C7 H8C 2.6616 no .
C9 H5 2.6249 no .
C9 H10A 2.6563 no .
C9 H10B 3.1635 no .
C9 H10C 2.5438 no .
H2 H6 2.0146 no 3_755
H5 H6 2.3088 no .
O1 H5 2.8533 no 1_565
O1 H6 2.5654 no 1_565
O1 H8A 3.0421 no 2_755
O1 H8B 2.5517 no 4_564
O1 H10C 2.6239 no 6_655
O2 H2 2.7242 no 2_755
O2 H6 3.3000 no 4_555
O3 H5 2.7061 no 6_655
O3 H8C 2.7685 no 6_645
O3 H10A 3.3287 no 7_656
O3 H10B 3.4429 no 4_554
O3 H10C 3.3015 no 6_655
O4 H8C 3.2439 no 1_545
C2 H8A 3.4688 no 4_564
C2 H8B 3.1488 no 4_564
C3 H8B 3.4471 no 4_564
C3 H10B 3.4700 no 4_554
C3 H10C 3.5062 no 6_655
C4 H10A 3.5782 no 4_554
C4 H10B 3.2422 no 4_554
C5 H8A 3.2522 no 1_545
C5 H8C 3.4043 no 1_545
C5 H10A 3.1154 no 4_554
C5 H10B 3.3985 no 4_554
C6 H8A 3.3897 no 2_745
C6 H10A 3.3874 no 4_554
C7 H2 3.4898 no 2_755
C7 H8B 3.2972 no 4_564
C7 H10C 2.9394 no 6_655
C8 H2 3.3062 no 2_755
C8 H2 3.2821 no 4_565
C8 H5 3.0500 no 1_565
C8 H10B 3.4933 no 7_656
C8 H10C 3.4499 no 7_656
C9 H8C 3.4755 no 6_645
C10 H8B 3.2608 no 7_656
C10 H8C 3.3488 no 7_656
C10 H10A 3.4704 no 7_656
C10 H10B 3.2143 no 7_646
H2 O2 2.7242 no 2_755
H2 C7 3.4898 no 2_755
H2 C8 3.3062 no 2_755
H2 C8 3.2821 no 4_564
H2 H8A 3.4282 no 2_755
H2 H8A 2.9662 no 4_564
H2 H8B 3.1214 no 2_755
H2 H8B 2.7119 no 4_564
H5 O1 2.8533 no 1_545
H5 O3 2.7061 no 6_645
H5 C8 3.0500 no 1_545
H5 H8A 2.7004 no 1_545
H5 H8C 2.5434 no 1_545
H5 H10A 3.1435 no 4_554
H5 H10C 3.3745 no 6_645
H6 O1 2.5654 no 1_545
H6 O2 3.3000 no 4_554
H6 H8A 2.8907 no 2_745
H6 H8B 3.0016 no 4_554
H6 H10A 3.5905 no 4_554
H8A O1 3.0421 no 2_755
H8A C2 3.4688 no 4_565
H8A C5 3.2522 no 1_565
H8A C6 3.3897 no 2_765
H8A H2 3.4282 no 2_755
H8A H2 2.9662 no 4_565
H8A H5 2.7004 no 1_565
H8A H6 2.8907 no 2_765
H8A H8A 3.4521 no 2_755
H8B O1 2.5517 no 4_565
H8B C2 3.1488 no 4_565
H8B C3 3.4471 no 4_565
H8B C7 3.2972 no 4_565
H8B C10 3.2608 no 7_656
H8B H2 3.1214 no 2_755
H8B H2 2.7119 no 4_565
H8B H6 3.0016 no 4_555
H8B H10A 3.2947 no 7_656
H8B H10B 3.1981 no 7_656
H8B H10C 2.7663 no 7_656
H8C O3 2.7685 no 6_655
H8C O4 3.2439 no 1_565
H8C C5 3.4043 no 1_565
H8C C9 3.4755 no 6_655
H8C C10 3.3488 no 7_656
H8C H5 2.5434 no 1_565
H8C H10A 3.2924 no 7_656
H8C H10B 3.4660 no 1_565
H8C H10B 2.9068 no 7_656
H8C H10C 3.4273 no 6_655
H8C H10C 3.3014 no 7_656
H10A O3 3.3287 no 7_656
H10A C4 3.5782 no 4_555
H10A C5 3.1154 no 4_555
H10A C6 3.3874 no 4_555
H10A C10 3.4704 no 7_656
H10A H5 3.1435 no 4_555
H10A H6 3.5905 no 4_555
H10A H8B 3.2947 no 7_656
H10A H8C 3.2924 no 7_656
H10A H10A 2.6000 no 7_656
H10B O3 3.4429 no 4_555
H10B C3 3.4700 no 4_555
H10B C4 3.2422 no 4_555
H10B C5 3.3985 no 4_555
H10B C8 3.4933 no 7_656
H10B C10 3.2143 no 7_646
H10B H8B 3.1981 no 7_656
H10B H8C 3.4660 no 1_545
H10B H8C 2.9068 no 7_656
H10B H10B 2.4422 no 7_646
H10B H10C 3.2333 no 7_646
H10C O1 2.6239 no 6_645
H10C O3 3.3015 no 6_645
H10C C3 3.5062 no 6_645
H10C C7 2.9394 no 6_645
H10C C8 3.4499 no 7_656
H10C H5 3.3745 no 6_655
H10C H8B 2.7663 no 7_656
H10C H8C 3.4273 no 6_645
H10C H8C 3.3014 no 7_656
H10C H10B 3.2333 no 7_646

loop_
_geom_torsion_atom_site_label_1
_geom_torsion_atom_site_label_2
_geom_torsion_atom_site_label_3
_geom_torsion_atom_site_label_4
_geom_torsion
_geom_torsion_publ_flag
_geom_torsion_site_symmetry_1
_geom_torsion_site_symmetry_3
_geom_torsion_site_symmetry_4
C8 O2 C7 O1 3.9(3) no . . .
C8 O2 C7 C3 -178.46(14) no . . .
C10 O4 C9 O3 1.8(3) no . . .
C10 O4 C9 C4 -174.94(13) no . . .
C1 C1 C2 C3 179.89(13) no 3_755 . .
C2 C1 C1 C2 180(108479) no . 3_755 3_755
C2 C1 C1 C6 -0.2(3) no . 3_755 3_755
C1 C1 C6 C5 -179.26(14) no 3_755 . .
C6 C1 C1 C2 0.2(3) no . 3_755 3_755
C6 C1 C1 C6 -180(110667) no . 3_755 3_755
C2 C1 C6 C5 0.9(3) no . . .
C6 C1 C2 C3 -0.3(3) no . . .
C1 C2 C3 C4 -0.7(3) no . . .
C1 C2 C3 C7 176.69(13) no . . .
C2 C3 C4 C5 1.0(3) no . . .
C2 C3 C4 C9 -172.15(13) no . . .
C2 C3 C7 O1 35.5(3) no . . .
C2 C3 C7 O2 -142.12(15) no . . .
C4 C3 C7 O1 -147.28(16) no . . .
C4 C3 C7 O2 35.1(3) no . . .
C7 C3 C4 C5 -176.21(13) no . . .
C7 C3 C4 C9 10.7(3) no . . .
C3 C4 C5 C6 -0.4(3) no . . .
C3 C4 C9 O3 47.6(3) no . . .
C3 C4 C9 O4 -135.68(15) no . . .
C5 C4 C9 O3 -125.50(18) no . . .
C5 C4 C9 O4 51.3(2) no . . .
C9 C4 C5 C6 172.99(15) no . . .
C4 C5 C6 C1 -0.6(3) no . . .
